data_4345977
loop_
_publ_author_name
'Yang, Mengxi'
'Gabba\"i, Fran\,cois P'

_publ_section_title
;
 Synthesis and Properties of Triarylhalostibonium Cations.
;
_journal_issue 15
_journal_name_full 'Inorganic chemistry'
_journal_page_first 8644
_journal_page_last 8650
_journal_paper_doi 10.1021/acs.inorgchem.7b00293
_journal_volume 56
_journal_year 2017
_chemical_absolute_configuration ad
_chemical_formula_moiety '1(C28 H33 F4 O3 S Sb)'
_chemical_formula_sum 'C28 H33 F4 O3 S Sb'
_chemical_formula_weight 647.35
_chemical_name_systematic
;
 ?
;
_space_group_crystal_system trigonal
_space_group_IT_number 146
_space_group_name_Hall 'R 3'
_space_group_name_H-M_alt 'R 3'
_symmetry_space_group_name_Hall 'R 3'
_symmetry_space_group_name_H-M 'R 3 :H'
_atom_sites_solution_hydrogens mixed
_audit_creation_date 2015-06-12
_audit_creation_method
;
Olex2 1.2-beta
(compiled 2014.10.22 svn.r3046 for OlexSys, GUI svn.r4928)
;
_cell_angle_alpha 90
_cell_angle_beta 90
_cell_angle_gamma 120
_cell_formula_units_Z 12
_cell_length_a 27.1408(10)
_cell_length_b 27.1408(10)
_cell_length_c 12.7751(6)
_cell_measurement_reflns_used 9290
_cell_measurement_temperature 110.15
_cell_measurement_theta_max 27.416
_cell_measurement_theta_min 2.334
_cell_volume 8149.7(6)
_computing_cell_refinement 'SAINT v8.34A (Bruker, 2013)'
_computing_data_reduction 'SAINT v8.34A (Bruker, 2013)'
_computing_molecular_graphics 'Olex2 (Dolomanov et al., 2009)'
_computing_publication_material 'Olex2 (Dolomanov et al., 2009)'
_computing_structure_refinement 'XL (Sheldrick, 2008)'
_diffrn_ambient_temperature 110.15
_diffrn_measured_fraction_theta_full 0.977
_diffrn_measured_fraction_theta_max 1.000
_diffrn_measurement_device_type 'Bruker APEX-II CCD'
_diffrn_measurement_method '\f and \w scans'
_diffrn_radiation_type MoK\a
_diffrn_radiation_wavelength 0.71073
_diffrn_reflns_av_R_equivalents 0.1853
_diffrn_reflns_av_unetI/netI 0.0939
_diffrn_reflns_Laue_measured_fraction_full 0.977
_diffrn_reflns_Laue_measured_fraction_max 1.000
_diffrn_reflns_limit_h_max 31
_diffrn_reflns_limit_h_min -32
_diffrn_reflns_limit_k_max 32
_diffrn_reflns_limit_k_min -32
_diffrn_reflns_limit_l_max 15
_diffrn_reflns_limit_l_min -14
_diffrn_reflns_number 39533
_diffrn_reflns_point_group_measured_fraction_full 0.977
_diffrn_reflns_point_group_measured_fraction_max 1.000
_diffrn_reflns_theta_full 25.242
_diffrn_reflns_theta_max 24.997
_diffrn_reflns_theta_min 1.501
_diffrn_standards_number 0
_exptl_absorpt_coefficient_mu 1.148
_exptl_absorpt_correction_T_max 0.7456
_exptl_absorpt_correction_T_min 0.6276
_exptl_absorpt_correction_type multi-scan
_exptl_absorpt_process_details
;
SADABS-2014/3 (Bruker,2014) was used for absorption correction.
wR2(int) was 0.0820 before and 0.0664 after correction.
The Ratio of minimum to maximum transmission is 0.8417.
The \l/2 correction factor is Not present.
;
_exptl_crystal_colour yellow
_exptl_crystal_colour_primary yellow
_exptl_crystal_density_diffrn 1.583
_exptl_crystal_description block
_exptl_crystal_F_000 3936
_exptl_crystal_size_max 0.1
_exptl_crystal_size_mid 0.06
_exptl_crystal_size_min 0.05
_refine_diff_density_max 1.241
_refine_diff_density_min -1.501
_refine_diff_density_rms 0.125
_refine_ls_abs_structure_details
;
 Refined as an inversion twin.
;
_refine_ls_abs_structure_Flack 0.03(4)
_refine_ls_extinction_method none
_refine_ls_goodness_of_fit_ref 1.078
_refine_ls_hydrogen_treatment constr
_refine_ls_matrix_type full
_refine_ls_number_parameters 493
_refine_ls_number_reflns 6372
_refine_ls_number_restraints 95
_refine_ls_restrained_S_all 1.075
_refine_ls_R_factor_all 0.0691
_refine_ls_R_factor_gt 0.0601
_refine_ls_shift/su_max 0.001
_refine_ls_shift/su_mean 0.000
_refine_ls_structure_factor_coef Fsqd
_refine_ls_weighting_details 'w=1/[\s^2^(Fo^2^)+78.0352P] where P=(Fo^2^+2Fc^2^)/3'
_refine_ls_weighting_scheme calc
_refine_ls_wR_factor_gt 0.0963
_refine_ls_wR_factor_ref 0.1015
_reflns_Friedel_coverage 1.000
_reflns_Friedel_fraction_full 0.977
_reflns_Friedel_fraction_max 1.000
_reflns_number_gt 5683
_reflns_number_total 6372
_reflns_threshold_expression 'I > 2\s(I)'
_cod_data_source_file ic7b00293_si_003.cif
_cod_data_source_block 4_Mes3SbF(OTf)
_cod_original_cell_volume 8149.7(7)
_cod_database_code 4345977
_shelxl_version_number 2014-3
_shelx_space_group_comment
;
The symmetry employed for this shelxl refinement is uniquely defined
by the following loop, which should always be used as a source of
symmetry information in preference to the above space-group names.
They are only intended as comments.
;
_shelx_estimated_absorpt_t_max 0.945
_shelx_estimated_absorpt_t_min 0.894
_olex2_refinement_description
;
1. Twinned data refinement
 Scales: 0.97(4) 0.03(4)
2. Fixed Uiso
 At 1.2 times of:
  All C(H) groups
 At 1.5 times of:
  All C(H,H,H) groups
3. Uiso/Uaniso restraints and constraints
S2 \\sim O5 \\sim O6 \\sim C38 \\sim F6 \\sim F7 \\sim F8: within 1.7A with
sigma of 0.005 and sigma for terminal atoms of 0.01
Uanis(O5) = Uanis(O6)
Uanis(O4) = Uanis(Sb2)
4. Rigid body (RIGU) restrains
 S2, O5, O6, C38, F6, F7, F8
 with sigma for 1-2 distances of 0.005 and sigma for 1-3 distances of 0.005
5. Same fragment restrains
{O1, S1, O2, O3, C28, F2, F3, F4} sigma for 1-2: 0.005, 1-3: 0.04
as
{O4, S2, O5, O6, C38, F6, F7, F8}
6. Others
 Fixed Sof: O4(0.33333) S2(0.33333) O5(0.33333) O6(0.33333) C38(0.33333)
 F6(0.33333) F7(0.33333) F8(0.33333)
7.a Riding coordinates:
 C8(H8A,H8B,H8C)
7.b Aromatic/amide H refined with riding coordinates:
 C3(H3), C5(H5), C12(H12), C14(H14), C21(H21), C23(H23), C31(H31), C33(H33)
7.c Idealised Me refined as rotating group:
 C7(H7A,H7B,H7C), C9(H9A,H9B,H9C), C16(H16A,H16B,H16C), C17(H17A,H17B,H17C),
 C18(H18A,H18B,H18C), C25(H25A,H25B,H25C), C26(H26A,H26B,H26C), C27(H27A,H27B,
 H27C), C35(H35A,H35B,H35C), C36(H36A,H36B,H36C), C37(H37A,H37B,H37C)
;
_olex2_submission_special_instructions 'No special instructions were received'

loop_
_space_group_symop_operation_xyz
'x, y, z'
'-y, x-y, z'
'-x+y, -x, z'
'x+2/3, y+1/3, z+1/3'
'-y+2/3, x-y+1/3, z+1/3'
'-x+y+2/3, -x+1/3, z+1/3'
'x+1/3, y+2/3, z+2/3'
'-y+1/3, x-y+2/3, z+2/3'
'-x+y+1/3, -x+2/3, z+2/3'

loop_
_atom_site_label
_atom_site_type_symbol
_atom_site_fract_x
_atom_site_fract_y
_atom_site_fract_z
_atom_site_U_iso_or_equiv
_atom_site_adp_type
_atom_site_occupancy
_atom_site_site_symmetry_order
_atom_site_calc_flag
_atom_site_refinement_flags_posn
_atom_site_refinement_flags_adp
_atom_site_refinement_flags_occupancy
_atom_site_disorder_assembly
_atom_site_disorder_group
Sb1 Sb 0.49241(4) 0.48800(3) 0.90719(7) 0.0215(2) Uani 1 1 d . . . . .
F1 F 0.4978(3) 0.4933(4) 0.7552(5) 0.027(2) Uani 1 1 d . . . . .
C1 C 0.5192(6) 0.4275(5) 0.9113(10) 0.027(3) Uani 1 1 d . . . . .
C2 C 0.4881(7) 0.3765(6) 0.9630(10) 0.032(4) Uani 1 1 d . . . . .
C3 C 0.5049(6) 0.3362(6) 0.9589(11) 0.035(3) Uani 1 1 d . . . . .
H3 H 0.4838 0.3015 0.9963 0.042 Uiso 1 1 calc R . . . .
C4 C 0.5525(7) 0.3456(7) 0.9008(12) 0.045(4) Uani 1 1 d . . . . .
C5 C 0.5829(6) 0.3968(6) 0.8485(11) 0.035(3) Uani 1 1 d . . . . .
H5 H 0.6154 0.4035 0.8092 0.042 Uiso 1 1 calc R . . . .
C6 C 0.5680(6) 0.4389(6) 0.8511(10) 0.026(3) Uani 1 1 d . . . . .
C7 C 0.4338(6) 0.3607(6) 1.0278(11) 0.037(3) Uani 1 1 d . . . . .
H7A H 0.4434 0.3662 1.1024 0.055 Uiso 1 1 calc GR . . . .
H7B H 0.4052 0.3208 1.0151 0.055 Uiso 1 1 calc GR . . . .
H7C H 0.4184 0.3851 1.0067 0.055 Uiso 1 1 calc GR . . . .
C8 C 0.5701(8) 0.3010(7) 0.8946(16) 0.066(6) Uani 1 1 d . . . . .
H8A H 0.5474 0.2705 0.9420 0.099 Uiso 1 1 d R . . . .
H8B H 0.6094 0.3181 0.9142 0.099 Uiso 1 1 d R . . . .
H8C H 0.5652 0.2863 0.8247 0.099 Uiso 1 1 d R . . . .
C9 C 0.6043(6) 0.4921(6) 0.7911(11) 0.032(3) Uani 1 1 d . . . . .
H9A H 0.5904 0.4874 0.7189 0.048 Uiso 1 1 calc GR . . . .
H9B H 0.6437 0.5000 0.7911 0.048 Uiso 1 1 calc GR . . . .
H9C H 0.6026 0.5239 0.8239 0.048 Uiso 1 1 calc GR . . . .
C10 C 0.4052(5) 0.4609(5) 0.9027(9) 0.021(3) Uani 1 1 d . . . . .
C11 C 0.3692(6) 0.4140(6) 0.8360(11) 0.026(3) Uani 1 1 d . . . . .
C12 C 0.3145(6) 0.4020(5) 0.8234(9) 0.029(3) Uani 1 1 d . . . . .
H12 H 0.2909 0.3721 0.7768 0.035 Uiso 1 1 calc R . . . .
C13 C 0.2906(6) 0.4306(5) 0.8745(10) 0.029(3) Uani 1 1 d . . . . .
C14 C 0.3254(5) 0.4752(5) 0.9390(10) 0.027(3) Uani 1 1 d . . . . .
H14 H 0.3104 0.4961 0.9728 0.032 Uiso 1 1 calc R . . . .
C15 C 0.3830(6) 0.4909(6) 0.9565(11) 0.028(3) Uani 1 1 d . . . . .
C16 C 0.3889(6) 0.3790(5) 0.7810(10) 0.034(3) Uani 1 1 d . . . . .
H16A H 0.4304 0.4003 0.7754 0.051 Uiso 1 1 calc GR . . . .
H16B H 0.3722 0.3696 0.7107 0.051 Uiso 1 1 calc GR . . . .
H16C H 0.3770 0.3438 0.8204 0.051 Uiso 1 1 calc GR . . . .
C17 C 0.2305(6) 0.4164(6) 0.8560(11) 0.034(3) Uani 1 1 d . . . . .
H17A H 0.2182 0.3989 0.7867 0.051 Uiso 1 1 calc GR . . . .
H17B H 0.2282 0.4512 0.8593 0.051 Uiso 1 1 calc GR . . . .
H17C H 0.2059 0.3896 0.9098 0.051 Uiso 1 1 calc GR . . . .
C18 C 0.4162(6) 0.5398(6) 1.0293(10) 0.028(3) Uani 1 1 d . . . . .
H18A H 0.4097 0.5259 1.1016 0.042 Uiso 1 1 calc GR . . . .
H18B H 0.4037 0.5678 1.0210 0.042 Uiso 1 1 calc GR . . . .
H18C H 0.4568 0.5576 1.0128 0.042 Uiso 1 1 calc GR . . . .
C19 C 0.5521(5) 0.5742(5) 0.9227(9) 0.024(3) Uani 1 1 d . . . . .
C20 C 0.5443(6) 0.6159(5) 0.8701(10) 0.026(3) Uani 1 1 d . . . . .
C21 C 0.5872(5) 0.6716(5) 0.8725(10) 0.025(3) Uani 1 1 d . . . . .
H21 H 0.5819 0.6989 0.8354 0.030 Uiso 1 1 calc R . . . .
C22 C 0.6383(6) 0.6904(5) 0.9263(9) 0.025(3) Uani 1 1 d . . . . .
C23 C 0.6448(5) 0.6498(5) 0.9795(10) 0.024(3) Uani 1 1 d . . . . .
H23 H 0.6786 0.6619 1.0189 0.028 Uiso 1 1 calc R . . . .
C24 C 0.6041(6) 0.5917(6) 0.9786(10) 0.020(3) Uani 1 1 d . . . . .
C25 C 0.4911(6) 0.6011(6) 0.8091(10) 0.028(3) Uani 1 1 d . . . . .
H25A H 0.4722 0.5610 0.7885 0.042 Uiso 1 1 calc GR . . . .
H25B H 0.5012 0.6250 0.7463 0.042 Uiso 1 1 calc GR . . . .
H25C H 0.4653 0.6078 0.8528 0.042 Uiso 1 1 calc GR . . . .
C26 C 0.6828(6) 0.7508(6) 0.9303(11) 0.033(3) Uani 1 1 d . . . . .
H26A H 0.6754 0.7719 0.8762 0.050 Uiso 1 1 calc GR . . . .
H26B H 0.7201 0.7542 0.9179 0.050 Uiso 1 1 calc GR . . . .
H26C H 0.6825 0.7664 0.9993 0.050 Uiso 1 1 calc GR . . . .
C27 C 0.6193(5) 0.5519(5) 1.0330(9) 0.025(3) Uani 1 1 d . . . . .
H27A H 0.5852 0.5144 1.0404 0.037 Uiso 1 1 calc GR . . . .
H27B H 0.6349 0.5670 1.1024 0.037 Uiso 1 1 calc GR . . . .
H27C H 0.6478 0.5484 0.9915 0.037 Uiso 1 1 calc GR . . . .
O1 O 0.4856(4) 0.4868(4) 1.0887(7) 0.029(3) Uani 1 1 d D . . . .
S1 S 0.49042(14) 0.47564(13) 1.1990(2) 0.0271(7) Uani 1 1 d D . . . .
O2 O 0.4376(4) 0.4426(4) 1.2479(8) 0.045(3) Uani 1 1 d D . . . .
O3 O 0.5339(5) 0.4619(4) 1.2182(8) 0.051(3) Uani 1 1 d D . . . .
C28 C 0.5178(6) 0.5459(6) 1.2568(10) 0.033(3) Uani 1 1 d D . . . .
F2 F 0.4786(5) 0.5627(5) 1.2571(8) 0.058(3) Uani 1 1 d D . . . .
F3 F 0.5326(4) 0.5468(4) 1.3538(6) 0.059(3) Uani 1 1 d D . . . .
F4 F 0.5619(4) 0.5863(4) 1.2051(7) 0.063(3) Uani 1 1 d D . . . .
Sb2 Sb 0.3333 0.6667 0.57324(11) 0.0232(4) Uani 1 3 d S T P . .
F5 F 0.3333 0.6667 0.4199(9) 0.022(3) Uani 1 3 d S T P A .
C29 C 0.3646(5) 0.6082(5) 0.5786(10) 0.025(3) Uani 1 1 d . . . . .
C30 C 0.4148(6) 0.6243(6) 0.5199(10) 0.029(3) Uani 1 1 d . . . . .
C31 C 0.4313(6) 0.5829(6) 0.5152(11) 0.035(3) Uani 1 1 d . . . . .
H31 H 0.4648 0.5916 0.4773 0.042 Uiso 1 1 calc R . . . .
C32 C 0.4015(6) 0.5299(6) 0.5625(11) 0.033(3) Uani 1 1 d . . . . .
C33 C 0.3545(7) 0.5196(6) 0.6188(10) 0.042(4) Uani 1 1 d . . . . .
H33 H 0.3343 0.4840 0.6535 0.050 Uiso 1 1 calc R . . . .
C34 C 0.3340(7) 0.5570(6) 0.6293(10) 0.031(3) Uani 1 1 d . . . . .
C35 C 0.4514(6) 0.6791(6) 0.4638(11) 0.033(3) Uani 1 1 d . . . . .
H35A H 0.4528 0.6716 0.3892 0.050 Uiso 1 1 calc GR . . . .
H35B H 0.4899 0.6976 0.4931 0.050 Uiso 1 1 calc GR . . . .
H35C H 0.4353 0.7042 0.4724 0.050 Uiso 1 1 calc GR . . . .
C36 C 0.4201(7) 0.4864(8) 0.5508(13) 0.044(5) Uani 1 1 d . . . . .
H36A H 0.4365 0.4897 0.4811 0.066 Uiso 1 1 calc GR . . . .
H36B H 0.3871 0.4482 0.5597 0.066 Uiso 1 1 calc GR . . . .
H36C H 0.4487 0.4930 0.6042 0.066 Uiso 1 1 calc GR . . . .
C37 C 0.2817(7) 0.5389(7) 0.6947(11) 0.043(4) Uani 1 1 d . . . . .
H37A H 0.2913 0.5397 0.7689 0.065 Uiso 1 1 calc GR . . . .
H37B H 0.2525 0.5002 0.6752 0.065 Uiso 1 1 calc GR . . . .
H37C H 0.2671 0.5649 0.6827 0.065 Uiso 1 1 calc GR . . . .
O4 O 0.336(2) 0.6748(13) 0.7561(11) 0.0232(4) Uani 0.3333 1 d D . . A -1
S2 S 0.3190(5) 0.6751(7) 0.8644(7) 0.034(3) Uani 0.3333 1 d D U . A -1
O5 O 0.3413(15) 0.7316(9) 0.897(2) 0.046(5) Uani 0.3333 1 d D U . A -1
O6 O 0.2608(8) 0.6362(15) 0.890(2) 0.046(5) Uani 0.3333 1 d D U . A -1
C38 C 0.3613(11) 0.6523(12) 0.9379(19) 0.068(7) Uani 0.3333 1 d D U . A -1
F6 F 0.3434(14) 0.5976(12) 0.913(3) 0.080(8) Uani 0.3333 1 d D U . A -1
F7 F 0.3515(13) 0.6513(15) 1.0373(17) 0.073(7) Uani 0.3333 1 d D U . A -1
F8 F 0.4161(10) 0.6872(15) 0.919(3) 0.073(8) Uani 0.3333 1 d D U . A -1

loop_
_atom_site_aniso_label
_atom_site_aniso_U_11
_atom_site_aniso_U_22
_atom_site_aniso_U_33
_atom_site_aniso_U_23
_atom_site_aniso_U_13
_atom_site_aniso_U_12
Sb1 0.0259(5) 0.0166(4) 0.0195(4) -0.0007(5) 0.0004(4) 0.0087(4)
F1 0.036(5) 0.026(4) 0.018(4) 0.001(3) 0.002(3) 0.015(3)
C1 0.042(8) 0.016(6) 0.028(7) -0.010(5) -0.013(6) 0.019(6)
C2 0.046(9) 0.031(8) 0.011(7) -0.004(6) -0.001(6) 0.013(7)
C3 0.049(9) 0.026(7) 0.033(8) -0.010(6) -0.023(7) 0.022(7)
C4 0.061(11) 0.044(9) 0.051(10) -0.030(8) -0.044(8) 0.042(9)
C5 0.038(8) 0.036(8) 0.042(9) -0.012(7) -0.022(7) 0.027(7)
C6 0.033(8) 0.027(7) 0.030(8) -0.014(6) -0.014(6) 0.023(7)
C7 0.050(9) 0.024(8) 0.033(8) -0.005(6) 0.004(7) 0.016(7)
C8 0.075(14) 0.048(11) 0.095(15) -0.044(10) -0.067(11) 0.046(11)
C9 0.032(8) 0.023(8) 0.047(10) -0.009(7) -0.001(7) 0.018(7)
C10 0.017(6) 0.016(6) 0.015(6) 0.001(5) 0.001(5) -0.003(5)
C11 0.023(8) 0.018(7) 0.025(8) 0.008(6) 0.003(6) 0.002(6)
C12 0.039(8) 0.022(7) 0.014(7) 0.002(5) 0.001(6) 0.007(6)
C13 0.030(7) 0.025(7) 0.020(7) 0.008(5) 0.004(5) 0.006(6)
C14 0.023(7) 0.025(7) 0.030(8) 0.001(6) -0.001(5) 0.009(6)
C15 0.023(7) 0.019(7) 0.034(8) 0.000(6) 0.007(6) 0.004(6)
C16 0.044(9) 0.025(7) 0.022(7) -0.011(6) -0.002(6) 0.009(6)
C17 0.031(8) 0.035(8) 0.027(8) -0.002(6) -0.004(6) 0.010(7)
C18 0.019(7) 0.035(8) 0.031(8) -0.010(6) -0.007(6) 0.014(6)
C19 0.035(7) 0.041(8) 0.014(6) 0.004(6) 0.006(5) 0.032(7)
C20 0.038(8) 0.017(7) 0.030(8) 0.007(5) 0.007(6) 0.019(6)
C21 0.032(7) 0.017(6) 0.026(7) 0.004(5) 0.007(5) 0.012(6)
C22 0.037(8) 0.017(6) 0.026(7) 0.004(5) 0.004(6) 0.016(6)
C23 0.023(7) 0.020(6) 0.026(7) 0.002(5) 0.004(5) 0.010(6)
C24 0.027(8) 0.017(7) 0.014(7) 0.004(5) 0.005(5) 0.011(6)
C25 0.028(8) 0.033(8) 0.022(8) 0.010(6) 0.006(6) 0.015(7)
C26 0.046(9) 0.024(8) 0.025(7) 0.002(6) -0.001(6) 0.014(7)
C27 0.028(7) 0.028(7) 0.023(7) 0.002(5) -0.008(5) 0.018(6)
O1 0.033(5) 0.020(5) 0.025(6) -0.004(4) 0.000(4) 0.006(4)
S1 0.0313(18) 0.0264(17) 0.0184(17) 0.0011(12) 0.0013(13) 0.0104(15)
O2 0.045(7) 0.033(6) 0.035(6) -0.002(5) 0.008(5) 0.003(5)
O3 0.082(8) 0.044(6) 0.040(6) -0.010(5) -0.023(6) 0.041(6)
C28 0.037(8) 0.034(8) 0.027(8) -0.018(6) -0.012(6) 0.017(7)
F2 0.073(8) 0.062(7) 0.054(7) -0.027(5) -0.018(5) 0.046(7)
F3 0.097(8) 0.060(6) 0.017(4) -0.013(4) -0.017(4) 0.038(6)
F4 0.068(7) 0.037(5) 0.050(6) -0.013(4) 0.016(5) 0.002(5)
Sb2 0.0263(6) 0.0263(6) 0.0169(9) 0.000 0.000 0.0132(3)
F5 0.027(5) 0.027(5) 0.014(7) 0.000 0.000 0.013(2)
C29 0.027(7) 0.028(7) 0.023(7) -0.003(5) -0.006(5) 0.016(6)
C30 0.032(8) 0.029(8) 0.019(7) 0.002(6) 0.000(6) 0.009(7)
C31 0.023(7) 0.046(9) 0.032(8) -0.002(7) 0.005(6) 0.015(7)
C32 0.038(8) 0.031(8) 0.031(8) -0.011(6) -0.016(6) 0.018(7)
C33 0.073(12) 0.030(8) 0.023(8) 0.002(6) -0.015(7) 0.026(8)
C34 0.046(9) 0.035(8) 0.018(8) -0.004(6) -0.004(6) 0.024(7)
C35 0.030(8) 0.046(9) 0.029(8) 0.001(7) 0.010(6) 0.023(7)
C36 0.049(11) 0.048(11) 0.039(10) -0.012(8) -0.023(8) 0.026(9)
C37 0.057(10) 0.035(9) 0.025(9) 0.010(7) 0.007(7) 0.014(8)
O4 0.0263(6) 0.0263(6) 0.0169(9) 0.000 0.000 0.0132(3)
S2 0.009(6) 0.057(9) 0.022(5) 0.006(5) 0.001(4) 0.006(4)
O5 0.023(8) 0.064(10) 0.035(8) 0.004(8) 0.013(7) 0.010(6)
O6 0.023(8) 0.064(10) 0.035(8) 0.004(8) 0.013(7) 0.010(6)
C38 0.053(12) 0.081(14) 0.057(12) 0.013(11) -0.012(10) 0.023(10)
F6 0.074(15) 0.078(14) 0.068(15) 0.014(12) -0.016(12) 0.024(11)
F7 0.058(14) 0.090(16) 0.057(12) 0.017(11) -0.010(10) 0.026(11)
F8 0.050(13) 0.083(16) 0.059(15) 0.008(13) -0.015(11) 0.014(11)

loop_
_atom_type_symbol
_atom_type_description
_atom_type_scat_dispersion_real
_atom_type_scat_dispersion_imag
_atom_type_scat_source
C C 0.0033 0.0016 'International Tables Vol C Tables 4.2.6.8 and 6.1.1.4'
H H 0.0000 0.0000 'International Tables Vol C Tables 4.2.6.8 and 6.1.1.4'
F F 0.0171 0.0103 'International Tables Vol C Tables 4.2.6.8 and 6.1.1.4'
O O 0.0106 0.0060 'International Tables Vol C Tables 4.2.6.8 and 6.1.1.4'
S S 0.1246 0.1234 'International Tables Vol C Tables 4.2.6.8 and 6.1.1.4'
Sb Sb -0.5866 1.5461 'International Tables Vol C Tables 4.2.6.8 and 6.1.1.4'

loop_
_geom_angle_atom_site_label_1
_geom_angle_atom_site_label_2
_geom_angle_atom_site_label_3
_geom_angle
_geom_angle_site_symmetry_1
_geom_angle_site_symmetry_3
F1 Sb1 C1 92.3(4) . .
F1 Sb1 C10 91.7(4) . .
F1 Sb1 C19 91.4(4) . .
F1 Sb1 O1 176.5(3) . .
C1 Sb1 O1 91.2(4) . .
C10 Sb1 C1 119.7(5) . .
C10 Sb1 O1 87.4(4) . .
C19 Sb1 C1 119.8(5) . .
C19 Sb1 C10 120.2(4) . .
C19 Sb1 O1 86.1(4) . .
C2 C1 Sb1 121.4(11) . .
C2 C1 C6 120.7(12) . .
C6 C1 Sb1 117.6(9) . .
C1 C2 C3 120.0(14) . .
C1 C2 C7 123.5(13) . .
C3 C2 C7 116.5(13) . .
C2 C3 H3 119.5 . .
C2 C3 C4 121.1(14) . .
C4 C3 H3 119.5 . .
C3 C4 C8 121.0(16) . .
C5 C4 C3 118.2(13) . .
C5 C4 C8 120.8(17) . .
C4 C5 H5 118.6 . .
C4 C5 C6 122.9(14) . .
C6 C5 H5 118.6 . .
C1 C6 C9 125.5(11) . .
C5 C6 C1 117.1(13) . .
C5 C6 C9 117.5(13) . .
C2 C7 H7A 109.5 . .
C2 C7 H7B 109.5 . .
C2 C7 H7C 109.5 . .
H7A C7 H7B 109.5 . .
H7A C7 H7C 109.5 . .
H7B C7 H7C 109.5 . .
C4 C8 H8A 109.5 . .
C4 C8 H8B 108.5 . .
C4 C8 H8C 110.3 . .
H8A C8 H8B 109.5 . .
H8A C8 H8C 109.5 . .
H8B C8 H8C 109.5 . .
C6 C9 H9A 109.5 . .
C6 C9 H9B 109.5 . .
C6 C9 H9C 109.5 . .
H9A C9 H9B 109.5 . .
H9A C9 H9C 109.5 . .
H9B C9 H9C 109.5 . .
C11 C10 Sb1 118.5(9) . .
C15 C10 Sb1 121.1(9) . .
C15 C10 C11 120.2(12) . .
C10 C11 C16 123.1(12) . .
C12 C11 C10 117.5(13) . .
C12 C11 C16 119.4(12) . .
C11 C12 H12 117.8 . .
C11 C12 C13 124.4(13) . .
C13 C12 H12 117.8 . .
C12 C13 C17 122.1(12) . .
C14 C13 C12 117.7(13) . .
C14 C13 C17 120.1(12) . .
C13 C14 H14 119.1 . .
C13 C14 C15 121.7(13) . .
C15 C14 H14 119.1 . .
C10 C15 C14 118.4(12) . .
C10 C15 C18 125.0(12) . .
C14 C15 C18 116.6(12) . .
C11 C16 H16A 109.5 . .
C11 C16 H16B 109.5 . .
C11 C16 H16C 109.5 . .
H16A C16 H16B 109.5 . .
H16A C16 H16C 109.5 . .
H16B C16 H16C 109.5 . .
C13 C17 H17A 109.5 . .
C13 C17 H17B 109.5 . .
C13 C17 H17C 109.5 . .
H17A C17 H17B 109.5 . .
H17A C17 H17C 109.5 . .
H17B C17 H17C 109.5 . .
C15 C18 H18A 109.5 . .
C15 C18 H18B 109.5 . .
C15 C18 H18C 109.5 . .
H18A C18 H18B 109.5 . .
H18A C18 H18C 109.5 . .
H18B C18 H18C 109.5 . .
C20 C19 Sb1 120.5(9) . .
C20 C19 C24 119.1(12) . .
C24 C19 Sb1 120.1(9) . .
C19 C20 C25 122.4(12) . .
C21 C20 C19 119.0(12) . .
C21 C20 C25 118.6(11) . .
C20 C21 H21 118.1 . .
C20 C21 C22 123.8(11) . .
C22 C21 H21 118.1 . .
C21 C22 C26 122.4(11) . .
C23 C22 C21 116.8(11) . .
C23 C22 C26 120.7(12) . .
C22 C23 H23 118.3 . .
C22 C23 C24 123.4(12) . .
C24 C23 H23 118.3 . .
C19 C24 C27 124.8(11) . .
C23 C24 C19 117.9(12) . .
C23 C24 C27 117.3(12) . .
C20 C25 H25A 109.5 . .
C20 C25 H25B 109.5 . .
C20 C25 H25C 109.5 . .
H25A C25 H25B 109.5 . .
H25A C25 H25C 109.5 . .
H25B C25 H25C 109.5 . .
C22 C26 H26A 109.5 . .
C22 C26 H26B 109.5 . .
C22 C26 H26C 109.5 . .
H26A C26 H26B 109.5 . .
H26A C26 H26C 109.5 . .
H26B C26 H26C 109.5 . .
C24 C27 H27A 109.5 . .
C24 C27 H27B 109.5 . .
C24 C27 H27C 109.5 . .
H27A C27 H27B 109.5 . .
H27A C27 H27C 109.5 . .
H27B C27 H27C 109.5 . .
S1 O1 Sb1 161.9(6) . .
O1 S1 C28 101.9(6) . .
O2 S1 O1 113.2(6) . .
O2 S1 O3 118.2(7) . .
O2 S1 C28 103.9(6) . .
O3 S1 O1 113.0(6) . .
O3 S1 C28 104.3(6) . .
F2 C28 S1 112.2(9) . .
F3 C28 S1 111.5(10) . .
F3 C28 F2 106.2(11) . .
F3 C28 F4 108.4(11) . .
F4 C28 S1 112.9(9) . .
F4 C28 F2 105.0(12) . .
F5 Sb2 C29 91.8(3) . .
F5 Sb2 C29 91.8(4) . 3_565
F5 Sb2 C29 91.8(4) . 2_665
F5 Sb2 O4 175.2(7) . .
C29 Sb2 C29 119.90(4) 3_565 .
C29 Sb2 C29 119.90(5) 2_665 .
C29 Sb2 C29 119.90(4) 3_565 2_665
C29 Sb2 O4 88.9(13) 3_565 .
C29 Sb2 O4 91.9(10) . .
C29 Sb2 O4 83.7(9) 2_665 .
C30 C29 Sb2 115.5(9) . .
C34 C29 Sb2 120.1(10) . .
C34 C29 C30 124.1(13) . .
C29 C30 C35 128.0(13) . .
C31 C30 C29 114.7(12) . .
C31 C30 C35 117.3(12) . .
C30 C31 H31 118.0 . .
C32 C31 C30 123.9(13) . .
C32 C31 H31 118.0 . .
C31 C32 C36 121.3(14) . .
C33 C32 C31 116.2(13) . .
C33 C32 C36 122.4(14) . .
C32 C33 H33 117.4 . .
C32 C33 C34 125.2(14) . .
C34 C33 H33 117.4 . .
C29 C34 C33 115.8(14) . .
C29 C34 C37 125.9(13) . .
C33 C34 C37 118.3(13) . .
C30 C35 H35A 109.5 . .
C30 C35 H35B 109.5 . .
C30 C35 H35C 109.5 . .
H35A C35 H35B 109.5 . .
H35A C35 H35C 109.5 . .
H35B C35 H35C 109.5 . .
C32 C36 H36A 109.5 . .
C32 C36 H36B 109.5 . .
C32 C36 H36C 109.5 . .
H36A C36 H36B 109.5 . .
H36A C36 H36C 109.5 . .
H36B C36 H36C 109.5 . .
C34 C37 H37A 109.5 . .
C34 C37 H37B 109.5 . .
C34 C37 H37C 109.5 . .
H37A C37 H37B 109.5 . .
H37A C37 H37C 109.5 . .
H37B C37 H37C 109.5 . .
S2 O4 Sb2 162(3) . .
O4 S2 C38 103.4(18) . .
O5 S2 O4 108.8(18) . .
O5 S2 O6 117.1(16) . .
O5 S2 C38 102.7(17) . .
O6 S2 O4 116(2) . .
O6 S2 C38 106.6(18) . .
F6 C38 S2 108(2) . .
F7 C38 S2 110.8(18) . .
F7 C38 F6 105(2) . .
F7 C38 F8 110(2) . .
F8 C38 S2 110(2) . .
F8 C38 F6 114(3) . .

loop_
_geom_bond_atom_site_label_1
_geom_bond_atom_site_label_2
_geom_bond_distance
_geom_bond_site_symmetry_2
Sb1 F1 1.948(7) .
Sb1 C1 2.101(12) .
Sb1 C10 2.098(12) .
Sb1 C19 2.086(13) .
Sb1 O1 2.325(9) .
C1 C2 1.379(19) .
C1 C6 1.426(19) .
C2 C3 1.38(2) .
C2 C7 1.553(19) .
C3 H3 0.9500 .
C3 C4 1.40(2) .
C4 C5 1.38(2) .
C4 C8 1.509(19) .
C5 H5 0.9500 .
C5 C6 1.392(17) .
C6 C9 1.489(19) .
C7 H7A 0.9800 .
C7 H7B 0.9800 .
C7 H7C 0.9800 .
C8 H8A 0.9593 .
C8 H8B 0.9600 .
C8 H8C 0.9601 .
C9 H9A 0.9800 .
C9 H9B 0.9800 .
C9 H9C 0.9800 .
C10 C11 1.434(17) .
C10 C15 1.411(18) .
C11 C12 1.361(19) .
C11 C16 1.480(19) .
C12 H12 0.9500 .
C12 C13 1.397(18) .
C13 C14 1.376(17) .
C13 C17 1.495(19) .
C14 H14 0.9500 .
C14 C15 1.419(18) .
C15 C18 1.496(17) .
C16 H16A 0.9800 .
C16 H16B 0.9800 .
C16 H16C 0.9800 .
C17 H17A 0.9800 .
C17 H17B 0.9800 .
C17 H17C 0.9800 .
C18 H18A 0.9800 .
C18 H18B 0.9800 .
C18 H18C 0.9800 .
C19 C20 1.420(16) .
C19 C24 1.435(18) .
C20 C21 1.370(17) .
C20 C25 1.508(18) .
C21 H21 0.9500 .
C21 C22 1.396(18) .
C22 C23 1.378(16) .
C22 C26 1.472(18) .
C23 H23 0.9500 .
C23 C24 1.403(18) .
C24 C27 1.505(17) .
C25 H25A 0.9800 .
C25 H25B 0.9800 .
C25 H25C 0.9800 .
C26 H26A 0.9800 .
C26 H26B 0.9800 .
C26 H26C 0.9800 .
C27 H27A 0.9800 .
C27 H27B 0.9800 .
C27 H27C 0.9800 .
O1 S1 1.461(10) .
S1 O2 1.402(10) .
S1 O3 1.426(10) .
S1 C28 1.821(13) .
C28 F2 1.350(16) .
C28 F3 1.299(14) .
C28 F4 1.326(16) .
Sb2 F5 1.958(12) .
Sb2 C29 2.142(12) 2_665
Sb2 C29 2.142(12) .
Sb2 C29 2.142(12) 3_565
Sb2 O4 2.344(15) .
C29 C30 1.420(19) .
C29 C34 1.374(19) .
C30 C31 1.40(2) .
C30 C35 1.496(19) .
C31 H31 0.9500 .
C31 C32 1.39(2) .
C32 C33 1.36(2) .
C32 C36 1.50(2) .
C33 H33 0.9500 .
C33 C34 1.39(2) .
C34 C37 1.50(2) .
C35 H35A 0.9800 .
C35 H35B 0.9800 .
C35 H35C 0.9800 .
C36 H36A 0.9800 .
C36 H36B 0.9800 .
C36 H36C 0.9800 .
C37 H37A 0.9800 .
C37 H37B 0.9800 .
C37 H37C 0.9800 .
O4 S2 1.460(12) .
S2 O5 1.402(12) .
S2 O6 1.429(12) .
S2 C38 1.817(15) .
C38 F6 1.348(18) .
C38 F7 1.296(15) .
C38 F8 1.326(17) .

loop_
_geom_torsion_atom_site_label_1
_geom_torsion_atom_site_label_2
_geom_torsion_atom_site_label_3
_geom_torsion_atom_site_label_4
_geom_torsion
Sb1 C1 C2 C3 176.1(10)
Sb1 C1 C2 C7 -4.0(18)
Sb1 C1 C6 C5 -175.6(9)
Sb1 C1 C6 C9 4.5(17)
Sb1 C10 C11 C12 -171.4(9)
Sb1 C10 C11 C16 8.2(17)
Sb1 C10 C15 C14 171.5(9)
Sb1 C10 C15 C18 -6.7(18)
Sb1 C19 C20 C21 -172.8(9)
Sb1 C19 C20 C25 5.4(17)
Sb1 C19 C24 C23 174.9(9)
Sb1 C19 C24 C27 -2.5(17)
Sb1 O1 S1 O2 -116(2)
Sb1 O1 S1 O3 21(2)
Sb1 O1 S1 C28 133(2)
C1 C2 C3 C4 -2(2)
C2 C1 C6 C5 -0.8(19)
C2 C1 C6 C9 179.3(13)
C2 C3 C4 C5 1(2)
C2 C3 C4 C8 -178.7(13)
C3 C4 C5 C6 0(2)
C4 C5 C6 C1 0.2(19)
C4 C5 C6 C9 -179.8(13)
C6 C1 C2 C3 1(2)
C6 C1 C2 C7 -178.6(12)
C7 C2 C3 C4 178.5(12)
C8 C4 C5 C6 179.4(12)
C10 C11 C12 C13 -3.0(19)
C11 C10 C15 C14 -2.9(19)
C11 C10 C15 C18 178.9(12)
C11 C12 C13 C14 2.4(19)
C11 C12 C13 C17 178.7(12)
C12 C13 C14 C15 -2.0(19)
C13 C14 C15 C10 2.3(19)
C13 C14 C15 C18 -179.3(12)
C15 C10 C11 C12 3.1(18)
C15 C10 C11 C16 -177.2(12)
C16 C11 C12 C13 177.4(12)
C17 C13 C14 C15 -178.4(12)
C19 C20 C21 C22 -1.8(19)
C20 C19 C24 C23 0.7(18)
C20 C19 C24 C27 -176.7(11)
C20 C21 C22 C23 -0.1(19)
C20 C21 C22 C26 -177.8(12)
C21 C22 C23 C24 2.4(19)
C22 C23 C24 C19 -2.7(19)
C22 C23 C24 C27 174.9(12)
C24 C19 C20 C21 1.4(18)
C24 C19 C20 C25 179.6(12)
C25 C20 C21 C22 180.0(12)
C26 C22 C23 C24 -179.9(12)
O1 S1 C28 F2 69.8(11)
O1 S1 C28 F3 -171.1(10)
O1 S1 C28 F4 -48.7(11)
O2 S1 C28 F2 -48.0(12)
O2 S1 C28 F3 71.1(11)
O2 S1 C28 F4 -166.5(10)
O3 S1 C28 F2 -172.4(10)
O3 S1 C28 F3 -53.3(11)
O3 S1 C28 F4 69.1(11)
Sb2 C29 C30 C31 -173.5(9)
Sb2 C29 C30 C35 6.5(19)
Sb2 C29 C34 C33 173.2(10)
Sb2 C29 C34 C37 -7.5(19)
Sb2 O4 S2 O5 -103(6)
Sb2 O4 S2 O6 32(7)
Sb2 O4 S2 C38 148(6)
C29 C30 C31 C32 1(2)
C30 C29 C34 C33 -1(2)
C30 C29 C34 C37 178.2(13)
C30 C31 C32 C33 -2(2)
C30 C31 C32 C36 177.5(13)
C31 C32 C33 C34 2(2)
C32 C33 C34 C29 0(2)
C32 C33 C34 C37 -179.8(13)
C34 C29 C30 C31 1(2)
C34 C29 C30 C35 -178.9(13)
C35 C30 C31 C32 -179.5(13)
C36 C32 C33 C34 -177.5(13)
O4 S2 C38 F6 -67(3)
O4 S2 C38 F7 179(3)
O4 S2 C38 F8 58(3)
O5 S2 C38 F6 180(2)
O5 S2 C38 F7 66(3)
O5 S2 C38 F8 -56(3)
O6 S2 C38 F6 56(2)
O6 S2 C38 F7 -58(3)
O6 S2 C38 F8 -179(3)

loop_
_twin_individual_id
_twin_individual_mass_fraction_refined
1 0.97(4)
2 0.03(4)
